data_1548706
loop_
_publ_author_name
'Lindhorst, Anja C.'
'Kaspar, Manuel'
'Altmann, Philipp J.'
'P\"othig, Alexander'
'K\"uhn, Fritz E'

_publ_section_title
;
 Synthesis, characterization and derivatization of hydroxyl-functionalized
 iron(ii) bis(NHC) complexes.
;
_journal_issue 6
_journal_name_full 'Dalton transactions (Cambridge, England : 2003)'
_journal_page_first 1857
_journal_page_last 1867
_journal_paper_doi 10.1039/c7dt04774f
_journal_volume 47
_journal_year 2018
_chemical_compound_source 'see text'
_chemical_formula_moiety 'C28 H32 Fe N8 O2, 2(F6 P), C2 H3 N'
_chemical_formula_sum 'C30 H35 F12 Fe N9 O2 P2'
_chemical_formula_weight 899.46
_space_group_IT_number 2
_space_group_name_Hall '-P 1'
_space_group_name_H-M_alt 'P -1'
_symmetry_cell_setting triclinic
_symmetry_Int_Tables_number 2
_symmetry_space_group_name_Hall '-P 1'
_symmetry_space_group_name_H-M 'P -1'
_atom_sites_solution_hydrogens geom
_audit_update_record
;
2017-12-18 deposited with the CCDC.
2018-01-05 downloaded from the CCDC.
;
_cell_angle_alpha 76.461(2)
_cell_angle_beta 87.564(2)
_cell_angle_gamma 79.042(2)
_cell_formula_units_Z 2
_cell_length_a 8.7808(6)
_cell_length_b 14.7730(11)
_cell_length_c 15.2524(11)
_cell_measurement_reflns_used 9864
_cell_measurement_temperature 100
_cell_measurement_theta_max 25.6805
_cell_measurement_theta_min 2.3625
_cell_volume 1888.5(2)
_computing_cell_refinement 'SAINT (Bruker, 2014)'
_computing_data_collection 'APEX III Control Software (Bruker, 2015)'
_computing_data_reduction 'SAINT (Bruker, 2014)'
_computing_molecular_graphics 'PLATON (Spek, 2011)'
_computing_publication_material 'PLATON (Spek, 2011), enCIFer (Allen, 2014)'
_computing_structure_refinement 'SHELXL2014 (Sheldrick, 2014), SHELXLE (Huebschle, 2011)'
_computing_structure_solution 'SHELXT (Sheldrick, 2015)'
_diffrn_ambient_temperature 100
_diffrn_detector ' CMOS plate '
_diffrn_detector_area_resol_mean 16
_diffrn_measured_fraction_theta_full 0.997
_diffrn_measured_fraction_theta_max 0.997
_diffrn_measurement_device ' \k-geometry diffractometer '
_diffrn_measurement_device_type ' Bruker Photon CMOS '
_diffrn_measurement_method ' phi- and omega-rotation '
_diffrn_radiation_monochromator 'Helios optic'
_diffrn_radiation_probe x-ray
_diffrn_radiation_source 'IMS microsource'
_diffrn_radiation_type MoK\a
_diffrn_radiation_wavelength 0.71073
_diffrn_reflns_av_R_equivalents 0.0577
_diffrn_reflns_av_unetI/netI 0.0290
_diffrn_reflns_limit_h_max 10
_diffrn_reflns_limit_h_min -10
_diffrn_reflns_limit_k_max 17
_diffrn_reflns_limit_k_min -17
_diffrn_reflns_limit_l_max 18
_diffrn_reflns_limit_l_min -18
_diffrn_reflns_number 63057
_diffrn_reflns_reduction_process
;
;
_diffrn_reflns_theta_full 25.03
_diffrn_reflns_theta_max 25.03
_diffrn_reflns_theta_min 2.36
_exptl_absorpt_coefficient_mu 0.586
_exptl_absorpt_correction_T_max 0.7453
_exptl_absorpt_correction_T_min 0.6870
_exptl_absorpt_correction_type multi-scan
_exptl_absorpt_process_details 'SADABS 2014/5, Bruker, 2014'
_exptl_crystal_colour 'clear orange'
_exptl_crystal_density_diffrn 1.582
_exptl_crystal_density_method 'Not Measured'
_exptl_crystal_description fragment
_exptl_crystal_F_000 916
_exptl_crystal_size_max 0.172
_exptl_crystal_size_mid 0.137
_exptl_crystal_size_min 0.107
_refine_diff_density_max 1.461
_refine_diff_density_min -0.802
_refine_diff_density_rms 0.102
_refine_ls_extinction_method none
_refine_ls_goodness_of_fit_ref 1.131
_refine_ls_hydrogen_treatment constr
_refine_ls_matrix_type full
_refine_ls_number_parameters 556
_refine_ls_number_reflns 6669
_refine_ls_number_restraints 55
_refine_ls_restrained_S_all 1.129
_refine_ls_R_factor_all 0.0816
_refine_ls_R_factor_gt 0.0706
_refine_ls_shift/su_max 0.000
_refine_ls_shift/su_mean 0.000
_refine_ls_structure_factor_coef Fsqd
_refine_ls_weighting_details 'W=1/[\S^2^(FO^2^)+(0.0427P)^2^+11.1838P] WHERE P=(FO^2^+2FC^2^)/3'
_refine_ls_weighting_scheme calc
_refine_ls_wR_factor_gt 0.1601
_refine_ls_wR_factor_ref 0.1658
_reflns_number_gt 5808
_reflns_number_total 6669
_reflns_threshold_expression I>2\s(I)
_cod_data_source_file c7dt04774f2.cif
_cod_data_source_block C2a
_cod_depositor_comments 'Adding full bibliography for 1548703--1548707.cif.'
_cod_database_code 1548706

loop_
_space_group_symop_id
_space_group_symop_operation_xyz
1 x,y,z
2 -x,-y,-z

loop_
_atom_site_label
_atom_site_type_symbol
_atom_site_fract_x
_atom_site_fract_y
_atom_site_fract_z
_atom_site_U_iso_or_equiv
_atom_site_adp_type
_atom_site_occupancy
_atom_site_site_symmetry_order
_atom_site_calc_flag
_atom_site_refinement_flags_posn
_atom_site_refinement_flags_adp
_atom_site_refinement_flags_occupancy
_atom_site_disorder_assembly
_atom_site_disorder_group
Fe1 Fe 0.57460(7) 0.24176(4) 0.20147(4) 0.01276(17) Uani 1 1 d . . . . .
O1 O 0.5984(4) 0.3164(3) 0.5303(2) 0.0303(9) Uani 1 1 d . . . . .
O2 O 0.7237(5) 0.4303(3) 0.5470(3) 0.0354(9) Uani 1 1 d . . . . .
N1 N 0.5427(4) 0.2162(3) 0.3980(3) 0.0179(8) Uani 1 1 d . . . . .
N2 N 0.6776(5) 0.0992(3) 0.3503(3) 0.0198(9) Uani 1 1 d . . . . .
N3 N 0.7171(4) 0.1118(3) 0.1987(3) 0.0171(8) Uani 1 1 d . . . . .
N4 N 0.4055(4) 0.3658(3) 0.3132(3) 0.0163(8) Uani 1 1 d . . . . .
N5 N 0.3721(4) 0.4141(3) 0.1697(3) 0.0153(8) Uani 1 1 d . . . . .
N6 N 0.5012(4) 0.3243(3) 0.0753(3) 0.0152(8) Uani 1 1 d . . . . .
N7 N 0.7547(4) 0.2983(3) 0.1923(3) 0.0161(8) Uani 1 1 d . . . . .
N8 N 0.3975(4) 0.1826(3) 0.2009(3) 0.0171(8) Uani 1 1 d . . . . .
C1 C 0.5998(5) 0.1900(3) 0.3228(3) 0.0162(9) Uani 1 1 d . . . . .
C2 C 0.5838(6) 0.1409(4) 0.4735(3) 0.0258(11) Uani 1 1 d . . . . .
H2 H 0.5572 0.1414 0.5345 0.031 Uiso 1 1 calc R U . . .
C3 C 0.6676(6) 0.0683(4) 0.4437(3) 0.0281(12) Uani 1 1 d . . . . .
H3 H 0.7114 0.0077 0.4792 0.034 Uiso 1 1 calc R U . . .
C4 C 0.7469(5) 0.0558(3) 0.2816(3) 0.0189(10) Uani 1 1 d . . . . .
C5 C 0.8354(7) -0.0345(4) 0.2977(4) 0.0298(12) Uani 1 1 d . . . . .
H5 H 0.8548 -0.0714 0.3575 0.036 Uiso 1 1 calc R U . . .
C6 C 0.8947(7) -0.0697(4) 0.2244(4) 0.0317(13) Uani 1 1 d . . . . .
H6 H 0.9533 -0.1322 0.2329 0.038 Uiso 1 1 calc R U . . .
C7 C 0.8681(6) -0.0132(4) 0.1390(4) 0.0284(12) Uani 1 1 d . . . . .
H7 H 0.9098 -0.0357 0.0879 0.034 Uiso 1 1 calc R U . . .
C8 C 0.7792(5) 0.0773(3) 0.1284(3) 0.0210(10) Uani 1 1 d . . . . .
H8 H 0.7618 0.1161 0.0692 0.025 Uiso 1 1 calc R U . . .
C9 C 0.4503(5) 0.3431(3) 0.2340(3) 0.0143(9) Uani 1 1 d . . . . .
C10 C 0.3006(5) 0.4529(3) 0.2978(3) 0.0186(10) Uani 1 1 d . . . . .
H10 H 0.2532 0.4843 0.3425 0.022 Uiso 1 1 calc R U . . .
C11 C 0.2799(5) 0.4834(3) 0.2076(3) 0.0187(10) Uani 1 1 d . . . . .
H11 H 0.2159 0.5402 0.1764 0.022 Uiso 1 1 calc R U . . .
C12 C 0.3968(5) 0.4033(3) 0.0797(3) 0.0148(9) Uani 1 1 d . . . . .
C13 C 0.3229(5) 0.4671(3) 0.0065(3) 0.0194(10) Uani 1 1 d . . . . .
H13 H 0.2494 0.5211 0.0135 0.023 Uiso 1 1 calc R U . . .
C14 C 0.3602(6) 0.4495(3) -0.0781(3) 0.0209(10) Uani 1 1 d . . . . .
H14 H 0.3128 0.4919 -0.1307 0.025 Uiso 1 1 calc R U . . .
C15 C 0.4673(6) 0.3694(3) -0.0849(3) 0.0219(10) Uani 1 1 d . . . . .
H15 H 0.4938 0.3562 -0.1423 0.026 Uiso 1 1 calc R U . . .
C16 C 0.5346(5) 0.3092(3) -0.0080(3) 0.0185(10) Uani 1 1 d . . . . .
H16 H 0.6079 0.2546 -0.0136 0.022 Uiso 1 1 calc R U . . .
C17 C 0.4619(5) 0.3115(3) 0.4024(3) 0.0181(10) Uani 1 1 d . . . . .
H17 H 0.3714 0.3059 0.4440 0.022 Uiso 1 1 calc R U . . .
C18 C 0.5690(6) 0.3656(3) 0.4373(3) 0.0215(10) Uani 1 1 d . . . . .
H18A H 0.6668 0.3645 0.4025 0.026 Uiso 1 1 calc R U . . .
H18B H 0.5180 0.4323 0.4329 0.026 Uiso 1 1 calc R U . . .
C19 C 0.6810(7) 0.3561(4) 0.5777(4) 0.0327(13) Uani 1 1 d . . . . .
C20 C 0.7026(16) 0.2933(8) 0.6772(9) 0.0375(19) Uani 0.560(10) 1 d D U P A 1
H20A H 0.8148 0.2686 0.6879 0.045 Uiso 0.560(10) 1 calc R U P A 1
H20B H 0.6677 0.3349 0.7193 0.045 Uiso 0.560(10) 1 calc R U P A 1
C21 C 0.6224(15) 0.2138(7) 0.7002(6) 0.0387(19) Uani 0.560(10) 1 d D U P A 1
H21A H 0.6589 0.1704 0.6599 0.046 Uiso 0.560(10) 1 calc R U P A 1
H21B H 0.5099 0.2375 0.6893 0.046 Uiso 0.560(10) 1 calc R U P A 1
C22 C 0.6484(13) 0.1562(7) 0.8024(6) 0.0398(18) Uani 0.560(10) 1 d D U P A 1
H22A H 0.7572 0.1220 0.8105 0.048 Uiso 0.560(10) 1 calc R U P A 1
H22B H 0.6307 0.2012 0.8424 0.048 Uiso 0.560(10) 1 calc R U P A 1
C23 C 0.5364(14) 0.0831(8) 0.8303(7) 0.0413(19) Uani 0.560(10) 1 d D U P A 1
H23A H 0.4275 0.1167 0.8299 0.050 Uiso 0.560(10) 1 calc R U P A 1
H23B H 0.5460 0.0412 0.7876 0.050 Uiso 0.560(10) 1 calc R U P A 1
C24 C 0.5840(15) 0.0235(8) 0.9274(7) 0.046(2) Uani 0.560(10) 1 d D U P A 1
H24A H 0.5318 -0.0312 0.9420 0.069 Uiso 0.560(10) 1 calc R U P A 1
H24B H 0.5535 0.0630 0.9710 0.069 Uiso 0.560(10) 1 calc R U P A 1
H24C H 0.6966 0.0014 0.9301 0.069 Uiso 0.560(10) 1 calc R U P A 1
C20A C 0.735(2) 0.3069(11) 0.6701(17) 0.074(3) Uani 0.440(10) 1 d D U P A 2
H20C H 0.8477 0.3055 0.6749 0.089 Uiso 0.440(10) 1 calc R U P A 2
H20D H 0.6805 0.3417 0.7138 0.089 Uiso 0.440(10) 1 calc R U P A 2
C21A C 0.7058(15) 0.2109(9) 0.6913(13) 0.074(3) Uani 0.440(10) 1 d D U P A 2
H21C H 0.7720 0.1730 0.7429 0.089 Uiso 0.440(10) 1 calc R U P A 2
H21D H 0.7353 0.1825 0.6390 0.089 Uiso 0.440(10) 1 calc R U P A 2
C22A C 0.5288(15) 0.2057(9) 0.7159(12) 0.075(3) Uani 0.440(10) 1 d D U P A 2
H22C H 0.4920 0.2464 0.7585 0.090 Uiso 0.440(10) 1 calc R U P A 2
H22D H 0.4650 0.2305 0.6605 0.090 Uiso 0.440(10) 1 calc R U P A 2
C23A C 0.5066(18) 0.1016(10) 0.7594(11) 0.076(3) Uani 0.440(10) 1 d D U P A 2
H23C H 0.3956 0.0971 0.7586 0.091 Uiso 0.440(10) 1 calc R U P A 2
H23D H 0.5659 0.0572 0.7252 0.091 Uiso 0.440(10) 1 calc R U P A 2
C24A C 0.567(3) 0.0763(14) 0.8586(10) 0.078(4) Uani 0.440(10) 1 d D U P A 2
H24D H 0.5985 0.0074 0.8790 0.117 Uiso 0.440(10) 1 calc R U P A 2
H24E H 0.4847 0.0992 0.8977 0.117 Uiso 0.440(10) 1 calc R U P A 2
H24F H 0.6567 0.1064 0.8614 0.117 Uiso 0.440(10) 1 calc R U P A 2
C25 C 0.8620(5) 0.3319(3) 0.1866(3) 0.0189(10) Uani 1 1 d . . . . .
C26 C 0.9988(6) 0.3758(3) 0.1798(4) 0.0256(11) Uani 1 1 d . . . . .
H26A H 1.0636 0.3602 0.1296 0.038 Uiso 1 1 calc R U . . .
H26B H 1.0584 0.3520 0.2361 0.038 Uiso 1 1 calc R U . . .
H26C H 0.9664 0.4447 0.1693 0.038 Uiso 1 1 calc R U . . .
C27 C 0.2892(6) 0.1510(3) 0.2034(3) 0.0227(11) Uani 1 1 d . . . . .
C28 C 0.1464(7) 0.1124(4) 0.2076(5) 0.0396(14) Uani 1 1 d . . . . .
H28A H 0.1722 0.0431 0.2211 0.059 Uiso 1 1 calc R U . . .
H28B H 0.0925 0.1358 0.1494 0.059 Uiso 1 1 calc R U . . .
H28C H 0.0790 0.1326 0.2550 0.059 Uiso 1 1 calc R U . . .
P1 P 1.03349(15) 0.27740(9) -0.06720(9) 0.0245(3) Uani 1 1 d . . . . .
F1 F 1.0511(5) 0.3831(2) -0.1131(3) 0.0568(11) Uani 1 1 d . . . . .
F2 F 1.0128(5) 0.1719(2) -0.0215(3) 0.0535(10) Uani 1 1 d . . . . .
F3 F 1.1544(4) 0.2747(2) 0.0089(2) 0.0405(8) Uani 1 1 d . . . . .
F4 F 1.1727(5) 0.2372(3) -0.1253(3) 0.0584(11) Uani 1 1 d . . . . .
F5 F 0.9136(5) 0.2812(3) -0.1444(3) 0.0629(12) Uani 1 1 d . . . . .
F6 F 0.8940(4) 0.3166(3) -0.0090(3) 0.0639(12) Uani 1 1 d . . . . .
P2 P 1.06119(15) 0.22333(9) 0.45030(9) 0.0251(3) Uani 1 1 d . . . . .
F7 F 1.0642(6) 0.3322(3) 0.4417(3) 0.0703(13) Uani 1 1 d . . . . .
F8 F 1.0639(5) 0.1150(3) 0.4618(3) 0.0621(12) Uani 1 1 d . . . . .
F9 F 1.2104(4) 0.1977(3) 0.5154(2) 0.0576(12) Uani 1 1 d . . . . .
F10 F 1.1730(4) 0.2276(3) 0.3654(2) 0.0458(9) Uani 1 1 d . . . . .
F11 F 0.9150(4) 0.2478(3) 0.3855(3) 0.0558(11) Uani 1 1 d . . . . .
F12 F 0.9515(4) 0.2222(3) 0.5360(3) 0.0592(11) Uani 1 1 d . . . . .
N9 N 0.6567(9) 0.5464(6) 0.2970(5) 0.086(3) Uani 1 1 d . . . . .
C29 C 0.7565(8) 0.5659(5) 0.3284(5) 0.0493(17) Uani 1 1 d . . . . .
C30 C 0.8930(10) 0.5839(7) 0.3672(6) 0.077(3) Uani 1 1 d . . . . .
H30A H 0.8610 0.6292 0.4053 0.116 Uiso 1 1 calc R U . . .
H30B H 0.9600 0.6103 0.3187 0.116 Uiso 1 1 calc R U . . .
H30C H 0.9500 0.5244 0.4037 0.116 Uiso 1 1 calc R U . . .

loop_
_atom_site_aniso_label
_atom_site_aniso_U_11
_atom_site_aniso_U_22
_atom_site_aniso_U_33
_atom_site_aniso_U_23
_atom_site_aniso_U_13
_atom_site_aniso_U_12
Fe1 0.0139(3) 0.0094(3) 0.0153(3) -0.0043(2) -0.0050(2) 0.0000(2)
O1 0.042(2) 0.0271(19) 0.0225(19) -0.0089(16) -0.0128(16) -0.0026(16)
O2 0.043(2) 0.035(2) 0.035(2) -0.0199(19) -0.0143(18) -0.0056(18)
N1 0.020(2) 0.0164(19) 0.018(2) -0.0051(16) -0.0063(16) -0.0018(16)
N2 0.028(2) 0.0141(19) 0.016(2) -0.0014(16) -0.0078(17) 0.0009(16)
N3 0.0184(19) 0.0120(18) 0.021(2) -0.0039(16) -0.0047(16) -0.0022(15)
N4 0.0137(18) 0.0169(19) 0.020(2) -0.0094(16) -0.0049(15) 0.0019(15)
N5 0.0148(18) 0.0124(18) 0.019(2) -0.0066(16) -0.0050(15) 0.0010(15)
N6 0.0154(18) 0.0123(18) 0.018(2) -0.0048(16) -0.0051(15) -0.0008(15)
N7 0.019(2) 0.0125(18) 0.017(2) -0.0062(16) -0.0021(16) 0.0004(16)
N8 0.021(2) 0.0126(18) 0.017(2) -0.0035(16) -0.0054(16) -0.0019(16)
C1 0.016(2) 0.013(2) 0.020(2) -0.0047(19) -0.0082(18) -0.0018(17)
C2 0.037(3) 0.026(3) 0.013(2) 0.000(2) -0.006(2) -0.005(2)
C3 0.041(3) 0.020(3) 0.019(3) 0.000(2) -0.007(2) 0.001(2)
C4 0.023(2) 0.013(2) 0.021(2) -0.0048(19) -0.004(2) -0.0017(18)
C5 0.041(3) 0.017(2) 0.026(3) -0.001(2) -0.009(2) 0.004(2)
C6 0.038(3) 0.014(2) 0.040(3) -0.011(2) -0.009(3) 0.008(2)
C7 0.033(3) 0.022(3) 0.031(3) -0.015(2) -0.003(2) 0.004(2)
C8 0.023(2) 0.019(2) 0.022(3) -0.009(2) -0.004(2) -0.0007(19)
C9 0.015(2) 0.011(2) 0.019(2) -0.0058(18) -0.0066(18) -0.0020(17)
C10 0.015(2) 0.018(2) 0.026(3) -0.013(2) -0.0054(19) 0.0035(18)
C11 0.015(2) 0.014(2) 0.028(3) -0.011(2) -0.0055(19) 0.0021(18)
C12 0.014(2) 0.013(2) 0.019(2) -0.0044(18) -0.0036(18) -0.0030(17)
C13 0.018(2) 0.014(2) 0.026(3) -0.005(2) -0.007(2) -0.0018(18)
C14 0.024(2) 0.017(2) 0.021(2) 0.000(2) -0.007(2) -0.0048(19)
C15 0.025(3) 0.022(2) 0.019(2) -0.004(2) -0.003(2) -0.005(2)
C16 0.021(2) 0.015(2) 0.019(2) -0.0045(19) -0.0041(19) -0.0010(18)
C17 0.021(2) 0.017(2) 0.017(2) -0.0067(19) -0.0056(19) 0.0001(18)
C18 0.026(3) 0.021(2) 0.019(2) -0.007(2) -0.010(2) -0.001(2)
C19 0.034(3) 0.035(3) 0.030(3) -0.015(3) -0.015(2) 0.003(3)
C20 0.054(4) 0.038(3) 0.028(3) -0.011(3) -0.014(3) -0.020(3)
C21 0.055(4) 0.038(3) 0.030(3) -0.010(3) -0.014(3) -0.020(3)
C22 0.056(4) 0.039(3) 0.030(3) -0.010(2) -0.013(3) -0.019(3)
C23 0.058(4) 0.040(3) 0.032(3) -0.009(3) -0.013(3) -0.019(3)
C24 0.063(4) 0.044(4) 0.035(4) -0.006(3) -0.010(3) -0.019(3)
C20A 0.085(6) 0.062(6) 0.067(6) 0.026(5) -0.044(5) -0.033(5)
C21A 0.085(6) 0.062(6) 0.068(6) 0.026(5) -0.044(5) -0.033(5)
C22A 0.086(6) 0.063(6) 0.068(6) 0.026(5) -0.043(5) -0.033(5)
C23A 0.086(6) 0.064(6) 0.069(6) 0.026(5) -0.042(5) -0.032(5)
C24A 0.087(7) 0.066(6) 0.069(6) 0.026(5) -0.042(5) -0.030(5)
C25 0.019(2) 0.014(2) 0.022(2) -0.0049(19) -0.0051(19) 0.0020(19)
C26 0.021(2) 0.020(2) 0.037(3) -0.006(2) -0.003(2) -0.009(2)
C27 0.024(3) 0.018(2) 0.026(3) -0.003(2) -0.007(2) -0.002(2)
C28 0.032(3) 0.035(3) 0.055(4) -0.006(3) -0.012(3) -0.018(3)
P1 0.0252(7) 0.0201(6) 0.0284(7) -0.0101(6) -0.0042(6) 0.0017(5)
F1 0.061(2) 0.0269(18) 0.077(3) 0.0074(18) -0.037(2) -0.0111(17)
F2 0.071(3) 0.0299(19) 0.062(3) -0.0129(18) 0.014(2) -0.0157(18)
F3 0.044(2) 0.0370(19) 0.0378(19) -0.0055(15) -0.0173(16) -0.0014(15)
F4 0.058(2) 0.064(3) 0.059(3) -0.030(2) 0.022(2) -0.008(2)
F5 0.065(3) 0.066(3) 0.064(3) -0.019(2) -0.034(2) -0.018(2)
F6 0.039(2) 0.073(3) 0.095(3) -0.059(3) 0.019(2) -0.0026(19)
P2 0.0218(7) 0.0261(7) 0.0225(7) -0.0002(6) -0.0038(5) 0.0014(5)
F7 0.115(4) 0.034(2) 0.062(3) -0.014(2) 0.011(3) -0.010(2)
F8 0.062(3) 0.0268(19) 0.094(3) -0.007(2) -0.012(2) -0.0061(17)
F9 0.041(2) 0.089(3) 0.034(2) 0.021(2) -0.0172(17) -0.029(2)
F10 0.0306(18) 0.075(3) 0.0321(19) -0.0138(18) 0.0052(15) -0.0109(17)
F11 0.0259(18) 0.086(3) 0.042(2) 0.008(2) -0.0151(16) -0.0013(18)
F12 0.045(2) 0.084(3) 0.038(2) -0.005(2) 0.0100(17) 0.001(2)
N9 0.088(5) 0.118(7) 0.047(4) 0.028(4) -0.030(4) -0.057(5)
C29 0.047(4) 0.063(5) 0.035(4) -0.004(3) -0.005(3) -0.010(3)
C30 0.067(5) 0.095(7) 0.082(6) -0.035(5) -0.016(5) -0.021(5)

loop_
_atom_type_symbol
_atom_type_description
_atom_type_scat_dispersion_real
_atom_type_scat_dispersion_imag
_atom_type_scat_source
C C 0.0033 0.0016 ' International Tables Vol C Tables 4.2.6.8 and 6.1.1.4'
H H 0.0000 0.0000 ' International Tables Vol C Tables 4.2.6.8 and 6.1.1.4'
F F 0.0171 0.0103 ' International Tables Vol C Tables 4.2.6.8 and 6.1.1.4'
Fe Fe 0.3463 0.8444 ' International Tables Vol C Tables 4.2.6.8 and 6.1.1.4'
N N 0.0061 0.0033 ' International Tables Vol C Tables 4.2.6.8 and 6.1.1.4'
O O 0.0106 0.0060 ' International Tables Vol C Tables 4.2.6.8 and 6.1.1.4'
P P 0.1023 0.0942 ' International Tables Vol C Tables 4.2.6.8 and 6.1.1.4'

loop_
_geom_angle_atom_site_label_1
_geom_angle_atom_site_label_2
_geom_angle_atom_site_label_3
_geom_angle
C9 Fe1 C1 86.0(2)
C9 Fe1 N7 92.97(17)
C1 Fe1 N7 93.81(18)
C9 Fe1 N8 90.24(17)
C1 Fe1 N8 90.03(18)
N7 Fe1 N8 175.16(16)
C9 Fe1 N6 79.71(17)
C1 Fe1 N6 165.39(17)
N7 Fe1 N6 90.13(15)
N8 Fe1 N6 86.88(15)
C9 Fe1 N3 165.77(18)
C1 Fe1 N3 79.80(17)
N7 Fe1 N3 89.29(15)
N8 Fe1 N3 88.47(15)
N6 Fe1 N3 114.35(15)
C19 O1 C18 115.6(4)
C1 N1 C2 109.8(4)
C1 N1 C17 125.4(4)
C2 N1 C17 124.5(4)
C1 N2 C3 110.3(4)
C1 N2 C4 116.1(4)
C3 N2 C4 133.5(4)
C4 N3 C8 117.3(4)
C4 N3 Fe1 112.5(3)
C8 N3 Fe1 130.2(3)
C9 N4 C10 110.2(4)
C9 N4 C17 125.8(4)
C10 N4 C17 124.0(4)
C9 N5 C11 111.3(4)
C9 N5 C12 115.4(4)
C11 N5 C12 133.3(4)
C16 N6 C12 116.3(4)
C16 N6 Fe1 130.6(3)
C12 N6 Fe1 112.9(3)
C25 N7 Fe1 179.8(4)
C27 N8 Fe1 176.2(4)
N1 C1 N2 105.9(4)
N1 C1 Fe1 134.9(3)
N2 C1 Fe1 118.6(3)
C3 C2 N1 107.4(4)
C3 C2 H2 126.3
N1 C2 H2 126.3
C2 C3 N2 106.5(4)
C2 C3 H3 126.7
N2 C3 H3 126.7
N3 C4 C5 123.6(4)
N3 C4 N2 112.6(4)
C5 C4 N2 123.8(4)
C4 C5 C6 118.2(5)
C4 C5 H5 120.9
C6 C5 H5 120.9
C7 C6 C5 119.2(5)
C7 C6 H6 120.4
C5 C6 H6 120.4
C6 C7 C8 119.2(5)
C6 C7 H7 120.4
C8 C7 H7 120.4
N3 C8 C7 122.4(5)
N3 C8 H8 118.8
C7 C8 H8 118.8
N4 C9 N5 105.4(4)
N4 C9 Fe1 134.9(3)
N5 C9 Fe1 119.6(3)
C11 C10 N4 107.2(4)
C11 C10 H10 126.4
N4 C10 H10 126.4
C10 C11 N5 105.9(4)
C10 C11 H11 127.1
N5 C11 H11 127.1
N6 C12 C13 124.8(4)
N6 C12 N5 112.1(4)
C13 C12 N5 123.0(4)
C12 C13 C14 117.3(4)
C12 C13 H13 121.3
C14 C13 H13 121.3
C15 C14 C13 119.2(4)
C15 C14 H14 120.4
C13 C14 H14 120.4
C16 C15 C14 119.4(5)
C16 C15 H15 120.3
C14 C15 H15 120.3
N6 C16 C15 122.9(4)
N6 C16 H16 118.6
C15 C16 H16 118.6
N4 C17 N1 110.6(4)
N4 C17 C18 108.3(4)
N1 C17 C18 111.3(4)
N4 C17 H17 108.9
N1 C17 H17 108.9
C18 C17 H17 108.9
O1 C18 C17 104.8(4)
O1 C18 H18A 110.8
C17 C18 H18A 110.8
O1 C18 H18B 110.8
C17 C18 H18B 110.8
H18A C18 H18B 108.9
O2 C19 O1 123.2(5)
O2 C19 C20A 115.8(7)
O1 C19 C20A 120.9(8)
O2 C19 C20 127.8(6)
O1 C19 C20 108.9(6)
C21 C20 C19 116.9(9)
C21 C20 H20A 108.1
C19 C20 H20A 108.1
C21 C20 H20B 108.1
C19 C20 H20B 108.1
H20A C20 H20B 107.3
C20 C21 C22 113.1(8)
C20 C21 H21A 109.0
C22 C21 H21A 109.0
C20 C21 H21B 109.0
C22 C21 H21B 109.0
H21A C21 H21B 107.8
C23 C22 C21 111.8(7)
C23 C22 H22A 109.2
C21 C22 H22A 109.2
C23 C22 H22B 109.2
C21 C22 H22B 109.2
H22A C22 H22B 107.9
C24 C23 C22 107.4(7)
C24 C23 H23A 110.2
C22 C23 H23A 110.2
C24 C23 H23B 110.2
C22 C23 H23B 110.2
H23A C23 H23B 108.5
C23 C24 H24A 109.5
C23 C24 H24B 109.5
H24A C24 H24B 109.5
C23 C24 H24C 109.5
H24A C24 H24C 109.5
H24B C24 H24C 109.5
C21A C20A C19 110.2(16)
C21A C20A H20C 109.6
C19 C20A H20C 109.6
C21A C20A H20D 109.6
C19 C20A H20D 109.6
H20C C20A H20D 108.1
C20A C21A C22A 112.9(8)
C20A C21A H21C 109.0
C22A C21A H21C 109.0
C20A C21A H21D 109.0
C22A C21A H21D 109.0
H21C C21A H21D 107.8
C23A C22A C21A 111.9(7)
C23A C22A H22C 109.2
C21A C22A H22C 109.2
C23A C22A H22D 109.2
C21A C22A H22D 109.2
H22C C22A H22D 107.9
C24A C23A C22A 107.4(8)
C24A C23A H23C 110.2
C22A C23A H23C 110.2
C24A C23A H23D 110.2
C22A C23A H23D 110.2
H23C C23A H23D 108.5
C23A C24A H24D 109.5
C23A C24A H24E 109.5
H24D C24A H24E 109.5
C23A C24A H24F 109.5
H24D C24A H24F 109.5
H24E C24A H24F 109.5
N7 C25 C26 179.4(5)
C25 C26 H26A 109.5
C25 C26 H26B 109.5
H26A C26 H26B 109.5
C25 C26 H26C 109.5
H26A C26 H26C 109.5
H26B C26 H26C 109.5
N8 C27 C28 178.4(6)
C27 C28 H28A 109.5
C27 C28 H28B 109.5
H28A C28 H28B 109.5
C27 C28 H28C 109.5
H28A C28 H28C 109.5
H28B C28 H28C 109.5
F6 P1 F4 179.5(2)
F6 P1 F1 89.5(2)
F4 P1 F1 91.0(2)
F6 P1 F2 89.8(2)
F4 P1 F2 89.7(2)
F1 P1 F2 179.0(2)
F6 P1 F3 90.9(2)
F4 P1 F3 89.3(2)
F1 P1 F3 89.79(19)
F2 P1 F3 90.9(2)
F6 P1 F5 89.5(2)
F4 P1 F5 90.3(2)
F1 P1 F5 89.5(2)
F2 P1 F5 89.8(2)
F3 P1 F5 179.2(2)
F8 P2 F11 90.4(2)
F8 P2 F7 177.6(3)
F11 P2 F7 92.1(3)
F8 P2 F10 92.5(2)
F11 P2 F10 90.0(2)
F7 P2 F10 87.7(2)
F8 P2 F12 89.3(3)
F11 P2 F12 90.9(2)
F7 P2 F12 90.4(2)
F10 P2 F12 177.9(2)
F8 P2 F9 89.2(2)
F11 P2 F9 179.4(3)
F7 P2 F9 88.4(3)
F10 P2 F9 89.5(2)
F12 P2 F9 89.5(2)
N9 C29 C30 175.2(9)
C29 C30 H30A 109.5
C29 C30 H30B 109.5
H30A C30 H30B 109.5
C29 C30 H30C 109.5
H30A C30 H30C 109.5
H30B C30 H30C 109.5

loop_
_geom_bond_atom_site_label_1
_geom_bond_atom_site_label_2
_geom_bond_distance
Fe1 C9 1.833(4)
Fe1 C1 1.835(5)
Fe1 N7 1.910(4)
Fe1 N8 1.924(4)
Fe1 N6 2.077(4)
Fe1 N3 2.091(4)
O1 C19 1.342(6)
O1 C18 1.443(6)
O2 C19 1.208(7)
N1 C1 1.341(6)
N1 C2 1.407(6)
N1 C17 1.467(6)
N2 C1 1.361(6)
N2 C3 1.396(6)
N2 C4 1.410(6)
N3 C4 1.345(6)
N3 C8 1.345(6)
N4 C9 1.351(6)
N4 C10 1.409(6)
N4 C17 1.460(6)
N5 C9 1.355(6)
N5 C11 1.401(6)
N5 C12 1.421(6)
N6 C16 1.351(6)
N6 C12 1.352(6)
N7 C25 1.137(6)
N8 C27 1.132(6)
C2 C3 1.341(7)
C2 H2 0.9500
C3 H3 0.9500
C4 C5 1.383(7)
C5 C6 1.383(8)
C5 H5 0.9500
C6 C7 1.374(8)
C6 H6 0.9500
C7 C8 1.391(7)
C7 H7 0.9500
C8 H8 0.9500
C10 C11 1.353(7)
C10 H10 0.9500
C11 H11 0.9500
C12 C13 1.376(7)
C13 C14 1.389(7)
C13 H13 0.9500
C14 C15 1.386(7)
C14 H14 0.9500
C15 C16 1.374(7)
C15 H15 0.9500
C16 H16 0.9500
C17 C18 1.528(6)
C17 H17 1.0000
C18 H18A 0.9900
C18 H18B 0.9900
C19 C20A 1.48(2)
C19 C20 1.581(14)
C20 C21 1.448(11)
C20 H20A 0.9900
C20 H20B 0.9900
C21 C22 1.594(12)
C21 H21A 0.9900
C21 H21B 0.9900
C22 C23 1.571(13)
C22 H22A 0.9900
C22 H22B 0.9900
C23 C24 1.563(12)
C23 H23A 0.9900
C23 H23B 0.9900
C24 H24A 0.9800
C24 H24B 0.9800
C24 H24C 0.9800
C20A C21A 1.448(11)
C20A H20C 0.9900
C20A H20D 0.9900
C21A C22A 1.595(12)
C21A H21C 0.9900
C21A H21D 0.9900
C22A C23A 1.571(13)
C22A H22C 0.9900
C22A H22D 0.9900
C23A C24A 1.563(12)
C23A H23C 0.9900
C23A H23D 0.9900
C24A H24D 0.9800
C24A H24E 0.9800
C24A H24F 0.9800
C25 C26 1.460(6)
C26 H26A 0.9800
C26 H26B 0.9800
C26 H26C 0.9800
C27 C28 1.466(7)
C28 H28A 0.9800
C28 H28B 0.9800
C28 H28C 0.9800
P1 F6 1.582(4)
P1 F4 1.584(4)
P1 F1 1.589(4)
P1 F2 1.593(4)
P1 F3 1.595(3)
P1 F5 1.596(4)
P2 F8 1.565(4)
P2 F11 1.587(3)
P2 F7 1.588(4)
P2 F10 1.588(3)
P2 F12 1.590(4)
P2 F9 1.610(4)
N9 C29 1.129(9)
C29 C30 1.453(10)
C30 H30A 0.9800
C30 H30B 0.9800
C30 H30C 0.9800

loop_
_geom_torsion_atom_site_label_1
_geom_torsion_atom_site_label_2
_geom_torsion_atom_site_label_3
_geom_torsion_atom_site_label_4
_geom_torsion
C2 N1 C1 N2 -0.5(5)
C17 N1 C1 N2 174.2(4)
C2 N1 C1 Fe1 170.6(4)
C17 N1 C1 Fe1 -14.7(7)
C3 N2 C1 N1 0.5(5)
C4 N2 C1 N1 179.2(4)
C3 N2 C1 Fe1 -172.2(3)
C4 N2 C1 Fe1 6.5(5)
C9 Fe1 C1 N1 3.1(5)
N7 Fe1 C1 N1 95.8(5)
N8 Fe1 C1 N1 -87.1(5)
N6 Fe1 C1 N1 -9.5(10)
N3 Fe1 C1 N1 -175.6(5)
C9 Fe1 C1 N2 173.3(4)
N7 Fe1 C1 N2 -94.0(4)
N8 Fe1 C1 N2 83.0(4)
N6 Fe1 C1 N2 160.7(5)
N3 Fe1 C1 N2 -5.4(3)
C1 N1 C2 C3 0.2(6)
C17 N1 C2 C3 -174.5(4)
N1 C2 C3 N2 0.1(6)
C1 N2 C3 C2 -0.4(6)
C4 N2 C3 C2 -178.8(5)
C8 N3 C4 C5 -0.7(7)
Fe1 N3 C4 C5 178.5(4)
C8 N3 C4 N2 179.4(4)
Fe1 N3 C4 N2 -1.4(5)
C1 N2 C4 N3 -2.8(6)
C3 N2 C4 N3 175.5(5)
C1 N2 C4 C5 177.3(5)
C3 N2 C4 C5 -4.4(8)
N3 C4 C5 C6 -1.0(8)
N2 C4 C5 C6 178.9(5)
C4 C5 C6 C7 2.0(8)
C5 C6 C7 C8 -1.3(8)
C4 N3 C8 C7 1.4(7)
Fe1 N3 C8 C7 -177.6(4)
C6 C7 C8 N3 -0.4(8)
C10 N4 C9 N5 -1.2(5)
C17 N4 C9 N5 -178.3(4)
C10 N4 C9 Fe1 -177.1(4)
C17 N4 C9 Fe1 5.7(7)
C11 N5 C9 N4 1.4(5)
C12 N5 C9 N4 -177.6(3)
C11 N5 C9 Fe1 178.1(3)
C12 N5 C9 Fe1 -0.9(5)
C1 Fe1 C9 N4 1.4(5)
N7 Fe1 C9 N4 -92.3(5)
N8 Fe1 C9 N4 91.4(5)
N6 Fe1 C9 N4 178.2(5)
N3 Fe1 C9 N4 6.6(10)
C1 Fe1 C9 N5 -174.1(4)
N7 Fe1 C9 N5 92.3(4)
N8 Fe1 C9 N5 -84.1(4)
N6 Fe1 C9 N5 2.7(3)
N3 Fe1 C9 N5 -168.8(5)
C9 N4 C10 C11 0.6(5)
C17 N4 C10 C11 177.8(4)
N4 C10 C11 N5 0.3(5)
C9 N5 C11 C10 -1.1(5)
C12 N5 C11 C10 177.7(4)
C16 N6 C12 C13 0.8(6)
Fe1 N6 C12 C13 -176.0(4)
C16 N6 C12 N5 -178.6(4)
Fe1 N6 C12 N5 4.6(4)
C9 N5 C12 N6 -2.7(5)
C11 N5 C12 N6 178.6(4)
C9 N5 C12 C13 177.9(4)
C11 N5 C12 C13 -0.8(7)
N6 C12 C13 C14 -0.9(7)
N5 C12 C13 C14 178.5(4)
C12 C13 C14 C15 0.5(7)
C13 C14 C15 C16 -0.2(7)
C12 N6 C16 C15 -0.3(6)
Fe1 N6 C16 C15 175.8(3)
C14 C15 C16 N6 0.1(7)
C9 N4 C17 N1 -15.0(6)
C10 N4 C17 N1 168.3(4)
C9 N4 C17 C18 107.2(5)
C10 N4 C17 C18 -69.6(5)
C1 N1 C17 N4 19.0(6)
C2 N1 C17 N4 -167.0(4)
C1 N1 C17 C18 -101.4(5)
C2 N1 C17 C18 72.5(6)
C19 O1 C18 C17 -174.8(4)
N4 C17 C18 O1 170.7(4)
N1 C17 C18 O1 -67.6(5)
C18 O1 C19 O2 2.9(8)
C18 O1 C19 C20A -172.6(11)
C18 O1 C19 C20 -179.9(6)
O2 C19 C20 C21 171.9(9)
O1 C19 C20 C21 -5.2(13)
C19 C20 C21 C22 -178.8(9)
C20 C21 C22 C23 169.3(11)
C21 C22 C23 C24 174.0(10)
O2 C19 C20A C21A -167.5(8)
O1 C19 C20A C21A 8.3(16)
C19 C20A C21A C22A -77.6(17)
C20A C21A C22A C23A -167.1(16)
C21A C22A C23A C24A 75.4(19)
